data_7248425
loop_
_publ_author_name
'Antoniou, Ioakeim M.'
'Ioannou, Natalia'
'Panagiotou, Nikos'
'Georgiades, Savvas N.'

_publ_section_title
;
 LED-induced Ru-photoredox Pd-catalyzed C--H arylation of
 (6-phenylpyridin-2-yl)pyrimidines and heteroaryl counterparts
;
_journal_issue 17
_journal_name_full 'RSC Advances'
_journal_page_first 12179
_journal_page_last 12191
_journal_paper_doi 10.1039/D4RA02173H
_journal_volume 14
_journal_year 2024
_chemical_formula_moiety 'C31 H26 N4 O3, C H2 Cl2'
_chemical_formula_sum 'C32 H28 Cl2 N4 O3'
_chemical_formula_weight 587.48
_space_group_crystal_system monoclinic
_space_group_IT_number 14
_space_group_name_Hall '-P 2yn'
_space_group_name_H-M_alt 'P 1 21/n 1'
_atom_sites_solution_hydrogens geom
_atom_sites_solution_primary dual
_audit_creation_date 2023-07-28
_audit_creation_method
;
Olex2 1.5
(compiled 2023.03.06 svn.rbb2c1857 for OlexSys, GUI svn.r6748)
;
_audit_update_record
;
2023-11-12 deposited with the CCDC.	2024-04-10 downloaded from the CCDC.
;
_cell_angle_alpha 90
_cell_angle_beta 91.4501(7)
_cell_angle_gamma 90
_cell_formula_units_Z 4
_cell_length_a 14.20645(12)
_cell_length_b 9.47536(7)
_cell_length_c 21.65599(18)
_cell_measurement_reflns_used 27491
_cell_measurement_temperature 180.00(16)
_cell_measurement_theta_max 77.4490
_cell_measurement_theta_min 3.0900
_cell_volume 2914.21(4)
_computing_cell_refinement 'CrysAlisPro 1.171.42.90a (Rigaku OD, 2023)'
_computing_data_collection 'CrysAlisPro 1.171.42.90a (Rigaku OD, 2023)'
_computing_data_reduction 'CrysAlisPro 1.171.42.90a (Rigaku OD, 2023)'
_computing_molecular_graphics 'Olex2 1.5 (Dolomanov et al., 2009)'
_computing_publication_material 'Olex2 1.5 (Dolomanov et al., 2009)'
_computing_structure_refinement 'SHELXL 2018/3 (Sheldrick, 2015)'
_computing_structure_solution 'SHELXT 2018/2 (Sheldrick, 2018)'
_diffrn_ambient_environment N~2~
_diffrn_ambient_temperature 180.00(16)
_diffrn_detector 'Hybrid Pixel Array Detector'
_diffrn_detector_area_resol_mean 10.0000
_diffrn_detector_type HyPix
_diffrn_measured_fraction_theta_full 1.000
_diffrn_measured_fraction_theta_max 1.000
_diffrn_measurement_details
;
List of Runs (angles in degrees, time in seconds):

  # Type    Start    End  Width  t~exp~   \w     \q     \k     \f   Frames
#--------------------------------------------------------------------------
  1  \w     67.00 106.00   0.50    0.25    --   50.05-147.00 116.00   78
  2  \w    100.00 125.00   0.50    1.00    --  105.51-147.00 116.00   50
  3  \w     74.00 107.00   0.50    1.00    --  105.51-126.00   0.00   66
  4  \w     28.00  90.00   0.50    0.25    --   50.05-125.00 -77.00  124
  5  \w     50.00  75.00   0.50    1.00    --  105.51-125.00 -77.00   50
  6  \w     39.00  81.00   0.50    1.00    --  105.51 -99.00 -60.00   84
  7  \w     36.00  66.00   0.50    1.00    --  105.51-126.00   0.00   60
  8  \w     60.00 105.00   0.50    1.00    --  105.51 -99.00 150.00   90
  9  \w     76.00 102.00   0.50    1.00    --  105.51 -99.00 120.00   52
 10  \w     37.00  62.00   0.50    1.00    --  105.51 -57.00 -30.00   50
 11  \w     34.00  60.00   0.50    1.00    --  105.51 -57.00-180.00   52
 12  \w     35.00  65.00   0.50    1.00    --  105.51 -57.00-120.00   60
 13  \w     39.00  65.00   0.50    1.00    --  105.51 -57.00 -60.00   52
 14  \w     38.00  65.00   0.50    1.00    --  105.51 -57.00 120.00   54
 15  \w     34.00  63.00   0.50    1.00    --  105.51 -57.00 150.00   58
 16  \w     61.00 112.00   0.50    1.00    --  105.51   0.00   0.00  102
 17  \w     64.00 111.00   0.50    1.00    --  105.51   0.00  60.00   94
 18  \w     59.00 108.00   0.50    1.00    --  105.51   0.00 150.00   98
 19  \w    135.00 161.00   0.50    1.00    --  105.51  57.00 -90.00   52
 20  \w     96.00 121.00   0.50    1.00    --  105.51  57.00 -90.00   50
 21  \w    123.00 156.00   0.50    1.00    --  105.51 125.00  -0.00   66
 22  \w     75.00 120.00   0.50    0.25    --   50.05 126.00-120.00   90
 23  \w    108.00 141.00   0.50    1.00    --  105.51 147.00 165.00   66
 24  \w     69.00  98.00   0.50    1.00    --  105.51 147.00 165.00   58
 25  \w     58.00  90.00   0.50    0.25    --   50.05 147.00 165.00   64
 26  \w     94.00 120.00   0.50    0.25    --   50.05 147.00 165.00   52
 27  \w    -62.00 -37.00   0.50    1.00    -- -105.51  57.00  30.00   50
 28  \w    -64.00 -38.00   0.50    1.00    -- -105.51  57.00  60.00   52
 29  \w    -63.00 -34.00   0.50    1.00    -- -105.51  57.00 120.00   58
 30  \w    -97.00 -45.00   0.50    0.25    --  -50.05   0.00-150.00  104
 31  \w    -63.00 -35.00   0.50    1.00    -- -105.51  57.00-120.00   56
 32  \w    -60.00 -34.00   0.50    1.00    -- -105.51  57.00 -30.00   52
 33  \w   -154.00-102.00   0.50    1.00    -- -105.51   0.00 150.00  104
 34  \w   -108.00 -38.00   0.50    1.00    -- -105.51 108.00  76.52  140
 35  \w   -109.00 -83.00   0.50    1.00    -- -105.51 125.00  -0.00   52
 36  \w    -78.00 -42.00   0.50    1.00    -- -105.51 125.00  -0.00   72
 37  \w   -107.00 -65.00   0.50    1.00    -- -105.51 108.00 -25.10   84
 38  \w   -109.00 -77.00   0.50    1.00    -- -105.51 115.00 -94.72   64
 39  \w    -81.00 -20.00   0.50    0.25    --  -50.05 125.00  -0.00  122
 40  \w   -127.00 -65.00   0.50    1.00    -- -105.51 147.00 165.00  124
 41  \w   -108.00 -49.00   0.50    1.00    -- -105.51 108.00 163.15  118
 42  \w    -67.00 -41.00   0.50    0.25    --  -50.05 147.00 165.00   52
 43  \w   -174.00-100.00   0.50    1.00    -- -105.51 -38.00-120.00  148
 44  \w   -175.00-143.00   0.50    1.00    -- -105.51 -57.00   0.00   64
 45  \w   -128.00 -96.00   0.50    1.00    -- -105.51 -57.00   0.00   64
 46  \w   -121.00 -33.00   0.50    0.25    --  -50.05 -77.00   0.00  176
 47  \w    -80.00 -45.00   0.50    0.25    --  -50.05 -38.00-150.00   70
 48  \w   -120.00 -87.00   0.50    0.25    --  -50.05 -38.00-150.00   66
 49  \w   -119.00 -94.00   0.50    0.25    --  -50.05-125.00 -77.00   50
 50  \w   -102.00 -76.00   0.50    0.25    --  -50.05-126.00-150.00   52
 51  \w   -124.00 -95.00   0.50    1.00    -- -105.51-125.00 -77.00   58
 52  \w   -165.00 -96.00   0.50    1.00    -- -105.51-126.00   0.00  138
 53  \w   -137.00-112.00   0.50    1.00    -- -105.51-147.00 116.00   50
 54  \w    -92.00 -64.00   0.50    0.25    --  -50.05-147.00 116.00   56
;
_diffrn_measurement_device 'four-circle diffractometer'
_diffrn_measurement_device_type 'XtaLAB Synergy, Single source at home/near, HyPix'
_diffrn_measurement_method '\w scans'
_diffrn_orient_matrix_type 'CrysAlisPro convention (1999,Acta A55,543-557)'
_diffrn_orient_matrix_UB_11 -0.0652665000
_diffrn_orient_matrix_UB_12 -0.0191157000
_diffrn_orient_matrix_UB_13 0.0551342000
_diffrn_orient_matrix_UB_21 -0.0860613000
_diffrn_orient_matrix_UB_22 -0.0042196000
_diffrn_orient_matrix_UB_23 -0.0446791000
_diffrn_orient_matrix_UB_31 0.0100183000
_diffrn_orient_matrix_UB_32 -0.1613900000
_diffrn_orient_matrix_UB_33 -0.0053590000
_diffrn_radiation_monochromator mirror
_diffrn_radiation_probe x-ray
_diffrn_radiation_type 'Cu K\a'
_diffrn_radiation_wavelength 1.54184
_diffrn_reflns_av_R_equivalents 0.0371
_diffrn_reflns_av_unetI/netI 0.0226
_diffrn_reflns_Laue_measured_fraction_full 1.000
_diffrn_reflns_Laue_measured_fraction_max 1.000
_diffrn_reflns_limit_h_max 16
_diffrn_reflns_limit_h_min -16
_diffrn_reflns_limit_k_max 9
_diffrn_reflns_limit_k_min -11
_diffrn_reflns_limit_l_max 25
_diffrn_reflns_limit_l_min -25
_diffrn_reflns_number 40637
_diffrn_reflns_point_group_measured_fraction_full 1.000
_diffrn_reflns_point_group_measured_fraction_max 1.000
_diffrn_reflns_theta_full 66.996
_diffrn_reflns_theta_max 66.996
_diffrn_reflns_theta_min 3.679
_diffrn_source 'micro-focus sealed X-ray tube'
_diffrn_source_type 'PhotonJet (Cu) X-ray Source'
_exptl_absorpt_coefficient_mu 2.331
_exptl_absorpt_correction_T_max 1.00000
_exptl_absorpt_correction_T_min 0.59932
_exptl_absorpt_correction_type multi-scan
_exptl_absorpt_process_details
;
CrysAlisPro 1.171.42.90a (Rigaku Oxford Diffraction, 2023)
Empirical absorption correction using spherical harmonics,
implemented in SCALE3 ABSPACK scaling algorithm.
;
_exptl_crystal_colour 'clear white'
_exptl_crystal_colour_lustre clear
_exptl_crystal_colour_primary white
_exptl_crystal_density_diffrn 1.339
_exptl_crystal_description needle
_exptl_crystal_F_000 1224
_exptl_crystal_size_max 0.17
_exptl_crystal_size_mid 0.057
_exptl_crystal_size_min 0.044
_refine_diff_density_max 1.518
_refine_diff_density_min -1.164
_refine_diff_density_rms 0.062
_refine_ls_extinction_method none
_refine_ls_goodness_of_fit_ref 1.044
_refine_ls_hydrogen_treatment constr
_refine_ls_matrix_type full
_refine_ls_number_parameters 373
_refine_ls_number_reflns 5191
_refine_ls_number_restraints 0
_refine_ls_restrained_S_all 1.044
_refine_ls_R_factor_all 0.0588
_refine_ls_R_factor_gt 0.0568
_refine_ls_shift/su_max 0.001
_refine_ls_shift/su_mean 0.000
_refine_ls_structure_factor_coef Fsqd
_refine_ls_weighting_details 'w=1/[\s^2^(Fo^2^)+(0.0788P)^2^+3.1531P] where P=(Fo^2^+2Fc^2^)/3'
_refine_ls_weighting_scheme calc
_refine_ls_wR_factor_gt 0.1529
_refine_ls_wR_factor_ref 0.1545
_reflns_Friedel_coverage 0.000
_reflns_number_gt 4888
_reflns_number_total 5191
_reflns_threshold_expression 'I > 2\s(I)'
_cod_data_source_file d4ra02173h2.cif
_cod_data_source_block ima_2ome_auto
_cod_database_code 7248425
_shelx_shelxl_version_number 2018/3
_chemical_oxdiff_formula 'O N C H'
_shelx_space_group_comment
;
The symmetry employed for this shelxl refinement is uniquely defined
by the following loop, which should always be used as a source of
symmetry information in preference to the above space-group names.
They are only intended as comments.
;
_shelx_estimated_absorpt_t_max 0.904
_shelx_estimated_absorpt_t_min 0.693
_olex2_refinement_description
;
1. Fixed Uiso
 At 1.2 times of:
  All C(H) groups, All C(H,H) groups, All N(H) groups
 At 1.5 times of:
  All C(H,H,H) groups
2.a Secondary CH2 refined with riding coordinates:
 C39(H39A,H39B)
2.b Aromatic/amide H refined with riding coordinates:
 N12(H12), C14(H14), C15(H15), C16(H16), C17(H17), C18(H18), C22(H22),
 C23(H23), C24(H24), C27(H27), C28(H28), C29(H29), C34(H34), C35(H35), C36(H36),
  C37(H37), C38(H38)
2.c Idealised Me refined as rotating group:
 C8(H8A,H8B,H8C), C9(H9A,H9B,H9C), C32(H32A,H32B,H32C)
;
_olex2_submission_special_instructions 'No special instructions were received'
_oxdiff_exptl_absorpt_empirical_details
;
Empirical correction (ABSPACK) includes:
- Absorption correction using spherical harmonics
- Frame scaling
;
_oxdiff_exptl_absorpt_empirical_full_max 1.500
_oxdiff_exptl_absorpt_empirical_full_min 0.568

loop_
_space_group_symop_operation_xyz
'x, y, z'
'-x+1/2, y+1/2, -z+1/2'
'-x, -y, -z'
'x-1/2, -y-1/2, z-1/2'

loop_
_atom_site_label
_atom_site_type_symbol
_atom_site_fract_x
_atom_site_fract_y
_atom_site_fract_z
_atom_site_U_iso_or_equiv
_atom_site_adp_type
_atom_site_occupancy
_atom_site_site_symmetry_order
_atom_site_calc_flag
_atom_site_refinement_flags_posn
_atom_site_refinement_flags_adp
_atom_site_refinement_flags_occupancy
_atom_site_disorder_assembly
_atom_site_disorder_group
N1 N 0.65913(14) 0.4653(2) 0.90166(8) 0.0304(4) Uani 1 1 d . . . . .
C2 C 0.57327(16) 0.5110(2) 0.88512(10) 0.0299(5) Uani 1 1 d . . . . .
N3 N 0.53977(13) 0.54030(19) 0.82891(8) 0.0286(4) Uani 1 1 d . . . . .
C4 C 0.59875(15) 0.5142(2) 0.78247(9) 0.0240(4) Uani 1 1 d . . . . .
C5 C 0.68808(15) 0.4582(2) 0.79353(9) 0.0241(4) Uani 1 1 d . . . . .
C6 C 0.71647(15) 0.4374(2) 0.85533(10) 0.0273(4) Uani 1 1 d . . . . .
O7 O 0.51725(12) 0.5278(2) 0.93354(7) 0.0407(4) Uani 1 1 d . . . . .
C8 C 0.42028(18) 0.5618(3) 0.92115(12) 0.0460(6) Uani 1 1 d . . . . .
H8A H 0.391983 0.489765 0.894039 0.069 Uiso 1 1 calc R U . . .
H8B H 0.415975 0.654128 0.900881 0.069 Uiso 1 1 calc R U . . .
H8C H 0.386598 0.564766 0.960067 0.069 Uiso 1 1 calc R U . . .
C9 C 0.81227(16) 0.3812(3) 0.87260(11) 0.0353(5) Uani 1 1 d . . . . .
H9A H 0.831042 0.415484 0.913787 0.053 Uiso 1 1 calc R U . . .
H9B H 0.857837 0.413516 0.842458 0.053 Uiso 1 1 calc R U . . .
H9C H 0.810497 0.277793 0.872827 0.053 Uiso 1 1 calc R U . . .
C10 C 0.75454(15) 0.4149(2) 0.74393(9) 0.0241(4) Uani 1 1 d . . . . .
O11 O 0.76868(11) 0.28940(15) 0.73334(7) 0.0318(4) Uani 1 1 d . . . . .
N12 N 0.80096(12) 0.52334(18) 0.71813(8) 0.0240(4) Uani 1 1 d . . . . .
H12 H 0.787394 0.608390 0.731589 0.029 Uiso 1 1 calc R U . . .
C13 C 0.86925(14) 0.5149(2) 0.67166(9) 0.0249(4) Uani 1 1 d . . . . .
C14 C 0.92856(16) 0.6301(3) 0.66510(11) 0.0326(5) Uani 1 1 d . . . . .
H14 H 0.922365 0.709982 0.691200 0.039 Uiso 1 1 calc R U . . .
C15 C 0.99705(17) 0.6286(3) 0.62031(12) 0.0407(6) Uani 1 1 d . . . . .
H15 H 1.037598 0.707470 0.615844 0.049 Uiso 1 1 calc R U . . .
C16 C 1.00614(17) 0.5127(3) 0.58237(11) 0.0418(6) Uani 1 1 d . . . . .
H16 H 1.053452 0.510962 0.552152 0.050 Uiso 1 1 calc R U . . .
C17 C 0.94634(19) 0.3994(3) 0.58850(11) 0.0406(6) Uani 1 1 d . . . . .
H17 H 0.952507 0.320261 0.561967 0.049 Uiso 1 1 calc R U . . .
C18 C 0.87714(17) 0.3986(2) 0.63275(10) 0.0334(5) Uani 1 1 d . . . . .
H18 H 0.835975 0.320192 0.636388 0.040 Uiso 1 1 calc R U . . .
C19 C 0.56227(14) 0.5481(2) 0.71920(9) 0.0238(4) Uani 1 1 d . . . . .
N20 N 0.60008(12) 0.47267(18) 0.67357(8) 0.0235(4) Uani 1 1 d . . . . .
C21 C 0.57033(14) 0.4974(2) 0.61561(9) 0.0235(4) Uani 1 1 d . . . . .
C22 C 0.50236(15) 0.5987(2) 0.60128(10) 0.0293(5) Uani 1 1 d . . . . .
H22 H 0.482039 0.613818 0.559671 0.035 Uiso 1 1 calc R U . . .
C23 C 0.46481(16) 0.6772(3) 0.64865(10) 0.0331(5) Uani 1 1 d . . . . .
H23 H 0.419125 0.748061 0.639845 0.040 Uiso 1 1 calc R U . . .
C24 C 0.49450(16) 0.6513(2) 0.70899(10) 0.0304(5) Uani 1 1 d . . . . .
H24 H 0.469184 0.702701 0.742378 0.036 Uiso 1 1 calc R U . . .
C25 C 0.61379(14) 0.4083(2) 0.56652(9) 0.0245(4) Uani 1 1 d . . . . .
C26 C 0.68396(15) 0.4658(2) 0.52975(9) 0.0274(5) Uani 1 1 d . . . . .
C27 C 0.72662(16) 0.3846(3) 0.48482(10) 0.0323(5) Uani 1 1 d . . . . .
H27 H 0.774628 0.423825 0.460343 0.039 Uiso 1 1 calc R U . . .
C28 C 0.69835(17) 0.2461(3) 0.47616(10) 0.0347(5) Uani 1 1 d . . . . .
H28 H 0.727638 0.189967 0.445776 0.042 Uiso 1 1 calc R U . . .
C29 C 0.62818(17) 0.1885(2) 0.51110(10) 0.0332(5) Uani 1 1 d . . . . .
H29 H 0.608574 0.093827 0.504069 0.040 Uiso 1 1 calc R U . . .
C30 C 0.58579(15) 0.2690(2) 0.55688(9) 0.0268(4) Uani 1 1 d . . . . .
O31 O 0.70619(11) 0.60344(17) 0.54156(7) 0.0342(4) Uani 1 1 d . . . . .
C32 C 0.78323(17) 0.6627(3) 0.50933(11) 0.0377(5) Uani 1 1 d . . . . .
H32A H 0.769555 0.659308 0.464767 0.057 Uiso 1 1 calc R U . . .
H32B H 0.840502 0.608427 0.518865 0.057 Uiso 1 1 calc R U . . .
H32C H 0.792503 0.760938 0.522219 0.057 Uiso 1 1 calc R U . . .
C33 C 0.50905(16) 0.2022(2) 0.59289(10) 0.0298(5) Uani 1 1 d . . . . .
C34 C 0.42240(17) 0.1753(3) 0.56420(12) 0.0382(5) Uani 1 1 d . . . . .
H34 H 0.410991 0.205103 0.522797 0.046 Uiso 1 1 calc R U . . .
C35 C 0.3522(2) 0.1051(3) 0.59553(14) 0.0466(6) Uani 1 1 d . . . . .
H35 H 0.293012 0.087539 0.575619 0.056 Uiso 1 1 calc R U . . .
C36 C 0.3685(2) 0.0608(3) 0.65557(14) 0.0492(7) Uani 1 1 d . . . . .
H36 H 0.320810 0.011858 0.676828 0.059 Uiso 1 1 calc R U . . .
C37 C 0.4537(2) 0.0877(3) 0.68453(13) 0.0476(7) Uani 1 1 d . . . . .
H37 H 0.464673 0.057052 0.725860 0.057 Uiso 1 1 calc R U . . .
C38 C 0.52397(19) 0.1593(3) 0.65381(11) 0.0380(5) Uani 1 1 d . . . . .
H38 H 0.582292 0.178986 0.674459 0.046 Uiso 1 1 calc R U . . .
C39 C 0.3071(2) 0.3916(4) 0.71944(19) 0.0663(9) Uani 1 1 d . . . . .
H39A H 0.324925 0.488478 0.732254 0.080 Uiso 1 1 calc R U . . .
H39B H 0.355633 0.355751 0.691459 0.080 Uiso 1 1 calc R U . . .
Cl40 Cl 0.19651(7) 0.39491(12) 0.68024(4) 0.0813(3) Uani 1 1 d . . . . .
Cl41 Cl 0.30140(8) 0.28135(11) 0.78538(5) 0.0840(3) Uani 1 1 d . . . . .

loop_
_atom_site_aniso_label
_atom_site_aniso_U_11
_atom_site_aniso_U_22
_atom_site_aniso_U_33
_atom_site_aniso_U_23
_atom_site_aniso_U_13
_atom_site_aniso_U_12
N1 0.0376(10) 0.0329(10) 0.0210(9) 0.0029(7) 0.0057(7) 0.0019(8)
C2 0.0379(12) 0.0323(11) 0.0198(10) 0.0002(8) 0.0087(8) 0.0035(9)
N3 0.0334(10) 0.0310(9) 0.0218(9) 0.0008(7) 0.0075(7) 0.0051(7)
C4 0.0311(10) 0.0211(10) 0.0201(10) -0.0008(7) 0.0066(8) 0.0001(8)
C5 0.0319(11) 0.0189(9) 0.0216(10) 0.0016(8) 0.0062(8) -0.0010(8)
C6 0.0335(11) 0.0242(10) 0.0244(10) 0.0033(8) 0.0047(8) -0.0011(8)
O7 0.0432(9) 0.0583(11) 0.0213(7) 0.0033(7) 0.0129(7) 0.0126(8)
C8 0.0391(14) 0.0676(18) 0.0320(13) -0.0004(12) 0.0138(10) 0.0115(13)
C9 0.0343(12) 0.0427(13) 0.0289(11) 0.0077(10) 0.0019(9) 0.0027(10)
C10 0.0275(10) 0.0235(10) 0.0216(10) 0.0027(8) 0.0045(8) 0.0030(8)
O11 0.0413(9) 0.0207(8) 0.0340(8) 0.0030(6) 0.0136(7) 0.0049(6)
N12 0.0290(9) 0.0205(8) 0.0228(8) -0.0003(7) 0.0071(7) 0.0018(7)
C13 0.0246(10) 0.0287(11) 0.0216(10) 0.0038(8) 0.0043(8) 0.0041(8)
C14 0.0317(11) 0.0345(12) 0.0317(11) 0.0004(9) 0.0058(9) -0.0017(9)
C15 0.0317(12) 0.0507(15) 0.0401(13) 0.0058(11) 0.0086(10) -0.0073(11)
C16 0.0322(12) 0.0615(17) 0.0323(12) 0.0055(11) 0.0128(10) 0.0066(11)
C17 0.0474(14) 0.0431(14) 0.0320(12) -0.0024(10) 0.0128(10) 0.0103(11)
C18 0.0408(13) 0.0305(11) 0.0293(11) 0.0001(9) 0.0106(9) 0.0005(9)
C19 0.0259(10) 0.0239(10) 0.0218(10) -0.0010(8) 0.0048(8) -0.0004(8)
N20 0.0263(9) 0.0241(8) 0.0203(8) -0.0015(7) 0.0043(6) -0.0003(7)
C21 0.0242(10) 0.0257(10) 0.0208(10) -0.0027(8) 0.0030(8) -0.0032(8)
C22 0.0321(11) 0.0345(12) 0.0214(10) -0.0001(8) -0.0003(8) 0.0030(9)
C23 0.0349(12) 0.0347(12) 0.0297(11) 0.0003(9) 0.0008(9) 0.0108(9)
C24 0.0353(11) 0.0315(11) 0.0244(11) -0.0031(9) 0.0058(9) 0.0060(9)
C25 0.0241(10) 0.0307(11) 0.0187(9) -0.0030(8) -0.0003(7) 0.0034(8)
C26 0.0270(10) 0.0314(11) 0.0237(10) -0.0043(8) 0.0006(8) -0.0002(8)
C27 0.0290(11) 0.0407(13) 0.0276(11) -0.0055(9) 0.0075(9) 0.0006(9)
C28 0.0385(12) 0.0380(12) 0.0278(11) -0.0095(9) 0.0065(9) 0.0075(10)
C29 0.0410(12) 0.0285(11) 0.0301(11) -0.0055(9) 0.0036(9) 0.0035(9)
C30 0.0304(11) 0.0283(11) 0.0216(10) -0.0011(8) 0.0000(8) 0.0035(8)
O31 0.0345(8) 0.0340(8) 0.0349(8) -0.0093(7) 0.0141(7) -0.0085(7)
C32 0.0352(12) 0.0419(13) 0.0367(13) -0.0064(10) 0.0135(10) -0.0097(10)
C33 0.0387(12) 0.0216(10) 0.0292(11) -0.0045(8) 0.0063(9) 0.0013(9)
C34 0.0411(13) 0.0360(13) 0.0377(13) -0.0033(10) 0.0033(10) -0.0033(10)
C35 0.0427(14) 0.0381(14) 0.0593(17) -0.0082(12) 0.0082(12) -0.0086(11)
C36 0.0594(17) 0.0315(13) 0.0580(17) -0.0058(12) 0.0292(14) -0.0098(12)
C37 0.0686(19) 0.0383(14) 0.0368(14) 0.0030(11) 0.0170(13) -0.0040(13)
C38 0.0479(14) 0.0344(12) 0.0320(12) -0.0005(10) 0.0055(10) -0.0003(10)
C39 0.0587(19) 0.0481(17) 0.093(3) -0.0075(17) 0.0121(18) 0.0008(14)
Cl40 0.0790(6) 0.1017(8) 0.0628(5) -0.0143(5) -0.0055(4) 0.0190(5)
Cl41 0.1078(8) 0.0770(6) 0.0671(6) -0.0060(4) 0.0015(5) 0.0360(5)

loop_
_atom_type_symbol
_atom_type_description
_atom_type_scat_dispersion_real
_atom_type_scat_dispersion_imag
_atom_type_scat_source
C C 0.0181 0.0091 'International Tables Vol C Tables 4.2.6.8 and 6.1.1.4'
H H 0.0000 0.0000 'International Tables Vol C Tables 4.2.6.8 and 6.1.1.4'
Cl Cl 0.3639 0.7018 'International Tables Vol C Tables 4.2.6.8 and 6.1.1.4'
N N 0.0311 0.0180 'International Tables Vol C Tables 4.2.6.8 and 6.1.1.4'
O O 0.0492 0.0322 'International Tables Vol C Tables 4.2.6.8 and 6.1.1.4'

loop_
_geom_angle_atom_site_label_1
_geom_angle_atom_site_label_2
_geom_angle_atom_site_label_3
_geom_angle
_geom_angle_site_symmetry_1
_geom_angle_site_symmetry_3
_geom_angle_publ_flag
C6 N1 C2 115.69(18) . . ?
N1 C2 O7 112.63(18) . . ?
N3 C2 N1 128.24(19) . . ?
N3 C2 O7 119.1(2) . . ?
C2 N3 C4 115.56(19) . . ?
N3 C4 C5 121.54(19) . . ?
N3 C4 C19 116.03(18) . . ?
C5 C4 C19 122.43(18) . . ?
C4 C5 C6 117.21(18) . . ?
C4 C5 C10 124.56(18) . . ?
C6 C5 C10 118.21(18) . . ?
N1 C6 C5 121.6(2) . . ?
N1 C6 C9 116.75(19) . . ?
C5 C6 C9 121.67(19) . . ?
C2 O7 C8 117.81(18) . . ?
O7 C8 H8A 109.5 . . ?
O7 C8 H8B 109.5 . . ?
O7 C8 H8C 109.5 . . ?
H8A C8 H8B 109.5 . . ?
H8A C8 H8C 109.5 . . ?
H8B C8 H8C 109.5 . . ?
C6 C9 H9A 109.5 . . ?
C6 C9 H9B 109.5 . . ?
C6 C9 H9C 109.5 . . ?
H9A C9 H9B 109.5 . . ?
H9A C9 H9C 109.5 . . ?
H9B C9 H9C 109.5 . . ?
O11 C10 C5 120.36(18) . . ?
O11 C10 N12 125.16(19) . . ?
N12 C10 C5 114.20(17) . . ?
C10 N12 H12 116.5 . . ?
C10 N12 C13 126.95(17) . . ?
C13 N12 H12 116.5 . . ?
C14 C13 N12 117.12(19) . . ?
C14 C13 C18 120.1(2) . . ?
C18 C13 N12 122.76(19) . . ?
C13 C14 H14 120.0 . . ?
C13 C14 C15 120.0(2) . . ?
C15 C14 H14 120.0 . . ?
C14 C15 H15 120.0 . . ?
C16 C15 C14 120.1(2) . . ?
C16 C15 H15 120.0 . . ?
C15 C16 H16 120.1 . . ?
C17 C16 C15 119.7(2) . . ?
C17 C16 H16 120.1 . . ?
C16 C17 H17 119.4 . . ?
C16 C17 C18 121.3(2) . . ?
C18 C17 H17 119.4 . . ?
C13 C18 H18 120.6 . . ?
C17 C18 C13 118.8(2) . . ?
C17 C18 H18 120.6 . . ?
N20 C19 C4 115.23(18) . . ?
N20 C19 C24 123.19(19) . . ?
C24 C19 C4 121.58(18) . . ?
C21 N20 C19 118.38(18) . . ?
N20 C21 C22 122.18(18) . . ?
N20 C21 C25 116.13(18) . . ?
C22 C21 C25 121.69(18) . . ?
C21 C22 H22 120.5 . . ?
C23 C22 C21 118.91(19) . . ?
C23 C22 H22 120.5 . . ?
C22 C23 H23 120.3 . . ?
C22 C23 C24 119.4(2) . . ?
C24 C23 H23 120.3 . . ?
C19 C24 H24 121.0 . . ?
C23 C24 C19 118.0(2) . . ?
C23 C24 H24 121.0 . . ?
C26 C25 C21 119.62(19) . . ?
C30 C25 C21 121.19(19) . . ?
C30 C25 C26 119.19(19) . . ?
C27 C26 C25 120.7(2) . . ?
O31 C26 C25 115.44(18) . . ?
O31 C26 C27 123.8(2) . . ?
C26 C27 H27 120.4 . . ?
C28 C27 C26 119.3(2) . . ?
C28 C27 H27 120.4 . . ?
C27 C28 H28 119.6 . . ?
C29 C28 C27 120.8(2) . . ?
C29 C28 H28 119.6 . . ?
C28 C29 H29 119.9 . . ?
C28 C29 C30 120.2(2) . . ?
C30 C29 H29 119.9 . . ?
C25 C30 C29 119.8(2) . . ?
C25 C30 C33 122.11(19) . . ?
C29 C30 C33 118.1(2) . . ?
C26 O31 C32 117.43(17) . . ?
O31 C32 H32A 109.5 . . ?
O31 C32 H32B 109.5 . . ?
O31 C32 H32C 109.5 . . ?
H32A C32 H32B 109.5 . . ?
H32A C32 H32C 109.5 . . ?
H32B C32 H32C 109.5 . . ?
C34 C33 C30 119.6(2) . . ?
C34 C33 C38 118.8(2) . . ?
C38 C33 C30 121.5(2) . . ?
C33 C34 H34 119.7 . . ?
C33 C34 C35 120.6(2) . . ?
C35 C34 H34 119.7 . . ?
C34 C35 H35 120.0 . . ?
C36 C35 C34 120.0(3) . . ?
C36 C35 H35 120.0 . . ?
C35 C36 H36 120.0 . . ?
C37 C36 C35 120.0(2) . . ?
C37 C36 H36 120.0 . . ?
C36 C37 H37 119.8 . . ?
C36 C37 C38 120.5(3) . . ?
C38 C37 H37 119.8 . . ?
C33 C38 H38 119.9 . . ?
C37 C38 C33 120.1(3) . . ?
C37 C38 H38 119.9 . . ?
H39A C39 H39B 108.2 . . ?
Cl40 C39 H39A 109.7 . . ?
Cl40 C39 H39B 109.7 . . ?
Cl40 C39 Cl41 109.85(19) . . ?
Cl41 C39 H39A 109.7 . . ?
Cl41 C39 H39B 109.7 . . ?

loop_
_geom_bond_atom_site_label_1
_geom_bond_atom_site_label_2
_geom_bond_distance
_geom_bond_site_symmetry_2
_geom_bond_publ_flag
N1 C2 1.335(3) . ?
N1 C6 1.335(3) . ?
C2 N3 1.325(3) . ?
C2 O7 1.342(3) . ?
N3 C4 1.348(3) . ?
C4 C5 1.391(3) . ?
C4 C19 1.488(3) . ?
C5 C6 1.402(3) . ?
C5 C10 1.505(3) . ?
C6 C9 1.500(3) . ?
O7 C8 1.433(3) . ?
C8 H8A 0.9800 . ?
C8 H8B 0.9800 . ?
C8 H8C 0.9800 . ?
C9 H9A 0.9800 . ?
C9 H9B 0.9800 . ?
C9 H9C 0.9800 . ?
C10 O11 1.229(3) . ?
C10 N12 1.350(3) . ?
N12 H12 0.8800 . ?
N12 C13 1.418(3) . ?
C13 C14 1.389(3) . ?
C13 C18 1.393(3) . ?
C14 H14 0.9500 . ?
C14 C15 1.391(3) . ?
C15 H15 0.9500 . ?
C15 C16 1.380(4) . ?
C16 H16 0.9500 . ?
C16 C17 1.377(4) . ?
C17 H17 0.9500 . ?
C17 C18 1.390(3) . ?
C18 H18 0.9500 . ?
C19 N20 1.343(3) . ?
C19 C24 1.386(3) . ?
N20 C21 1.335(3) . ?
C21 C22 1.391(3) . ?
C21 C25 1.503(3) . ?
C22 H22 0.9500 . ?
C22 C23 1.385(3) . ?
C23 H23 0.9500 . ?
C23 C24 1.385(3) . ?
C24 H24 0.9500 . ?
C25 C26 1.402(3) . ?
C25 C30 1.392(3) . ?
C26 C27 1.391(3) . ?
C26 O31 1.365(3) . ?
C27 H27 0.9500 . ?
C27 C28 1.384(3) . ?
C28 H28 0.9500 . ?
C28 C29 1.379(3) . ?
C29 H29 0.9500 . ?
C29 C30 1.399(3) . ?
C30 C33 1.497(3) . ?
O31 C32 1.428(3) . ?
C32 H32A 0.9800 . ?
C32 H32B 0.9800 . ?
C32 H32C 0.9800 . ?
C33 C34 1.388(3) . ?
C33 C38 1.392(3) . ?
C34 H34 0.9500 . ?
C34 C35 1.390(4) . ?
C35 H35 0.9500 . ?
C35 C36 1.380(4) . ?
C36 H36 0.9500 . ?
C36 C37 1.372(4) . ?
C37 H37 0.9500 . ?
C37 C38 1.391(4) . ?
C38 H38 0.9500 . ?
C39 H39A 0.9900 . ?
C39 H39B 0.9900 . ?
C39 Cl40 1.766(4) . ?
C39 Cl41 1.773(4) . ?

loop_
_geom_torsion_atom_site_label_1
_geom_torsion_atom_site_label_2
_geom_torsion_atom_site_label_3
_geom_torsion_atom_site_label_4
_geom_torsion
_geom_torsion_site_symmetry_1
_geom_torsion_site_symmetry_2
_geom_torsion_site_symmetry_3
_geom_torsion_site_symmetry_4
_geom_torsion_publ_flag
N1 C2 N3 C4 3.4(3) . . . . ?
N1 C2 O7 C8 -173.4(2) . . . . ?
C2 N1 C6 C5 1.3(3) . . . . ?
C2 N1 C6 C9 -178.0(2) . . . . ?
C2 N3 C4 C5 1.0(3) . . . . ?
C2 N3 C4 C19 -179.38(19) . . . . ?
N3 C2 O7 C8 6.8(3) . . . . ?
N3 C4 C5 C6 -3.6(3) . . . . ?
N3 C4 C5 C10 174.59(19) . . . . ?
N3 C4 C19 N20 -153.49(18) . . . . ?
N3 C4 C19 C24 26.9(3) . . . . ?
C4 C5 C6 N1 2.4(3) . . . . ?
C4 C5 C6 C9 -178.4(2) . . . . ?
C4 C5 C10 O11 -106.6(2) . . . . ?
C4 C5 C10 N12 79.2(3) . . . . ?
C4 C19 N20 C21 179.82(17) . . . . ?
C4 C19 C24 C23 179.5(2) . . . . ?
C5 C4 C19 N20 26.2(3) . . . . ?
C5 C4 C19 C24 -153.4(2) . . . . ?
C5 C10 N12 C13 178.39(18) . . . . ?
C6 N1 C2 N3 -4.5(4) . . . . ?
C6 N1 C2 O7 175.74(19) . . . . ?
C6 C5 C10 O11 71.5(3) . . . . ?
C6 C5 C10 N12 -102.7(2) . . . . ?
O7 C2 N3 C4 -176.9(2) . . . . ?
C10 C5 C6 N1 -175.91(19) . . . . ?
C10 C5 C6 C9 3.3(3) . . . . ?
C10 N12 C13 C14 -160.6(2) . . . . ?
C10 N12 C13 C18 20.6(3) . . . . ?
O11 C10 N12 C13 4.5(3) . . . . ?
N12 C13 C14 C15 -179.9(2) . . . . ?
N12 C13 C18 C17 -179.9(2) . . . . ?
C13 C14 C15 C16 0.0(4) . . . . ?
C14 C13 C18 C17 1.3(3) . . . . ?
C14 C15 C16 C17 0.9(4) . . . . ?
C15 C16 C17 C18 -0.6(4) . . . . ?
C16 C17 C18 C13 -0.4(4) . . . . ?
C18 C13 C14 C15 -1.1(3) . . . . ?
C19 C4 C5 C6 176.78(19) . . . . ?
C19 C4 C5 C10 -5.0(3) . . . . ?
C19 N20 C21 C22 0.4(3) . . . . ?
C19 N20 C21 C25 -178.98(18) . . . . ?
N20 C19 C24 C23 0.0(3) . . . . ?
N20 C21 C22 C23 0.5(3) . . . . ?
N20 C21 C25 C26 -102.7(2) . . . . ?
N20 C21 C25 C30 77.1(2) . . . . ?
C21 C22 C23 C24 -1.1(3) . . . . ?
C21 C25 C26 C27 178.73(19) . . . . ?
C21 C25 C26 O31 -1.1(3) . . . . ?
C21 C25 C30 C29 -179.50(19) . . . . ?
C21 C25 C30 C33 2.3(3) . . . . ?
C22 C21 C25 C26 77.9(3) . . . . ?
C22 C21 C25 C30 -102.2(2) . . . . ?
C22 C23 C24 C19 0.9(3) . . . . ?
C24 C19 N20 C21 -0.6(3) . . . . ?
C25 C21 C22 C23 179.8(2) . . . . ?
C25 C26 C27 C28 0.7(3) . . . . ?
C25 C26 O31 C32 174.31(19) . . . . ?
C25 C30 C33 C34 107.8(2) . . . . ?
C25 C30 C33 C38 -75.7(3) . . . . ?
C26 C25 C30 C29 0.4(3) . . . . ?
C26 C25 C30 C33 -177.86(19) . . . . ?
C26 C27 C28 C29 0.5(4) . . . . ?
C27 C26 O31 C32 -5.5(3) . . . . ?
C27 C28 C29 C30 -1.3(4) . . . . ?
C28 C29 C30 C25 0.9(3) . . . . ?
C28 C29 C30 C33 179.1(2) . . . . ?
C29 C30 C33 C34 -70.4(3) . . . . ?
C29 C30 C33 C38 106.1(3) . . . . ?
C30 C25 C26 C27 -1.1(3) . . . . ?
C30 C25 C26 O31 179.01(18) . . . . ?
C30 C33 C34 C35 175.8(2) . . . . ?
C30 C33 C38 C37 -175.0(2) . . . . ?
O31 C26 C27 C28 -179.5(2) . . . . ?
C33 C34 C35 C36 -0.3(4) . . . . ?
C34 C33 C38 C37 1.6(3) . . . . ?
C34 C35 C36 C37 0.7(4) . . . . ?
C35 C36 C37 C38 0.0(4) . . . . ?
C36 C37 C38 C33 -1.2(4) . . . . ?
C38 C33 C34 C35 -0.8(4) . . . . ?
